data_7206214
loop_
_publ_author_name
'Jing, Wang'
'Ren, Zhi-Gang'
'Dai, Ming'
'Chen, Yang'
'Lang, Jian-Ping'

_publ_section_title
;
 Novel Zn and Cd coordination polymers of
 1,1&#x2032;-(1,6-hexanediyl)bis-1H-benzimidazole: solvothermal
 synthesis, crystal structures and photoluminescence properties
;
_journal_issue 16
_journal_name_full CrystEngComm
_journal_page_first 5111
_journal_paper_doi 10.1039/c1ce05156c
_journal_volume 13
_journal_year 2011
_chemical_formula_moiety 'C52 H62 Cd3 N8 O12'
_chemical_formula_sum 'C52 H62 Cd3 N8 O12'
_chemical_formula_weight 1328.33
_chemical_name_systematic
;
?
;
_space_group_IT_number 2
_symmetry_cell_setting triclinic
_symmetry_space_group_name_Hall '-P 1'
_symmetry_space_group_name_H-M 'P -1'
_atom_sites_solution_hydrogens geom
_atom_sites_solution_primary direct
_atom_sites_solution_secondary difmap
_cell_angle_alpha 93.72(3)
_cell_angle_beta 94.91(3)
_cell_angle_gamma 98.88(3)
_cell_formula_units_Z 1
_cell_length_a 8.7552(18)
_cell_length_b 9.4860(19)
_cell_length_c 16.064(3)
_cell_measurement_reflns_used 5412
_cell_measurement_temperature 223(2)
_cell_measurement_theta_max 27.4816
_cell_measurement_theta_min 3.1906
_cell_volume 1309.2(5)
_computing_cell_refinement 'CrystalClear, Ver. 1.30 (Rigaku/MSC, 2001)'
_computing_data_collection 'CrystalClear, Ver. 1.30 (Rigaku/MSC, 2001)'
_computing_data_reduction 'CrystalStructure, Ver. 3.60 (Rigaku/MSC, 2004)'
_computing_molecular_graphics 'ORTEPII (Johnson, 1976)'
_computing_publication_material SHELXL97
_computing_structure_refinement 'SHELXL-97 (Sheldrick, 1997)'
_computing_structure_solution 'SHELXS-97 (Sheldrick, 1990)'
_diffrn_ambient_temperature 223(2)
_diffrn_measured_fraction_theta_full 0.980
_diffrn_measured_fraction_theta_max 0.980
_diffrn_measurement_device_type 'Rigaku MercuryCCD area detector'
_diffrn_measurement_method \w
_diffrn_radiation_monochromator graphite
_diffrn_radiation_source 'fine-focus sealed tube'
_diffrn_radiation_type MoK\a
_diffrn_radiation_wavelength 0.71073
_diffrn_reflns_av_R_equivalents 0.0285
_diffrn_reflns_av_sigmaI/netI 0.0430
_diffrn_reflns_limit_h_max 11
_diffrn_reflns_limit_h_min -10
_diffrn_reflns_limit_k_max 12
_diffrn_reflns_limit_k_min -9
_diffrn_reflns_limit_l_max 20
_diffrn_reflns_limit_l_min -20
_diffrn_reflns_number 12623
_diffrn_reflns_theta_full 27.47
_diffrn_reflns_theta_max 27.47
_diffrn_reflns_theta_min 3.19
_diffrn_standards_decay_% 0
_diffrn_standards_interval_count 0
_diffrn_standards_interval_time 0
_diffrn_standards_number 0
_exptl_absorpt_coefficient_mu 1.277
_exptl_absorpt_correction_T_max 0.8829
_exptl_absorpt_correction_T_min 0.6634
_exptl_absorpt_correction_type multi-scan
_exptl_absorpt_process_details 'Jacobson, R. (1998) Private communication to Rigaku Company, Tokyo, Japan.'
_exptl_crystal_colour Colorless
_exptl_crystal_density_diffrn 1.685
_exptl_crystal_density_method 'not measured'
_exptl_crystal_description Platelet
_exptl_crystal_F_000 670
_exptl_crystal_size_max 0.35
_exptl_crystal_size_mid 0.22
_exptl_crystal_size_min 0.10
_refine_diff_density_max 0.747
_refine_diff_density_min -0.567
_refine_diff_density_rms 0.134
_refine_ls_extinction_method none
_refine_ls_goodness_of_fit_ref 1.038
_refine_ls_hydrogen_treatment constr
_refine_ls_matrix_type full
_refine_ls_number_parameters 343
_refine_ls_number_reflns 5888
_refine_ls_number_restraints 0
_refine_ls_restrained_S_all 1.038
_refine_ls_R_factor_all 0.0498
_refine_ls_R_factor_gt 0.0339
_refine_ls_shift/su_max 0.001
_refine_ls_shift/su_mean 0.000
_refine_ls_structure_factor_coef Fsqd
_refine_ls_weighting_details 'calc w=1/[\s^2^(Fo^2^)+(0.0429P)^2^+0.0000P] where P=(Fo^2^+2Fc^2^)/3'
_refine_ls_weighting_scheme calc
_refine_ls_wR_factor_gt 0.0778
_refine_ls_wR_factor_ref 0.0834
_reflns_number_gt 4661
_reflns_number_total 5888
_reflns_threshold_expression >2sigma(I)
_cod_data_source_file c1ce05156c.txt
_cod_data_source_block 5
_cod_depositor_comments
;
The following automatic conversions were performed:

'_exptl_absorpt_correction_type' value 'Multi-scan' changed to
'multi-scan' according to
/home/saulius/struct/CIF-dictionaries/cif_core.dic dictionary named
'cif_core.dic' version 2.4.1 from 2010-06-29.

Automatic conversion script
Id: cif_fix_values 1715 2011-07-08 13:25:40Z adriana 
;
_cod_original_cell_volume 1309.2(4)
_cod_database_code 7206214

loop_
_symmetry_equiv_pos_as_xyz
'x, y, z'
'-x, -y, -z'

loop_
_atom_site_label
_atom_site_type_symbol
_atom_site_fract_x
_atom_site_fract_y
_atom_site_fract_z
_atom_site_U_iso_or_equiv
_atom_site_adp_type
_atom_site_occupancy
_atom_site_symmetry_multiplicity
_atom_site_calc_flag
_atom_site_refinement_flags
_atom_site_disorder_assembly
_atom_site_disorder_group
Cd1 Cd 0.67333(3) 0.56871(2) 0.256747(14) 0.03180(8) Uani 1 1 d . . .
Cd2 Cd 0.5000 0.5000 0.0000 0.02205(8) Uani 1 2 d S . .
N1 N 0.7877(3) 0.4147(3) 0.33546(17) 0.0366(6) Uani 1 1 d . . .
N2 N 0.9937(3) 0.3485(3) 0.40526(17) 0.0330(6) Uani 1 1 d . . .
N3 N 1.4151(3) -0.2866(3) 0.01997(16) 0.0275(5) Uani 1 1 d . . .
N4 N 1.3911(3) -0.0847(3) 0.09285(15) 0.0266(5) Uani 1 1 d . . .
O1 O 0.7680(4) 0.7486(3) 0.36829(17) 0.0618(8) Uani 1 1 d . . .
O2 O 0.6112(4) 0.7971(3) 0.26876(18) 0.0688(9) Uani 1 1 d . . .
O3 O 0.4098(3) 0.4652(3) 0.27101(15) 0.0491(6) Uani 1 1 d . . .
O4 O 0.4825(2) 0.4733(2) 0.14474(13) 0.0335(5) Uani 1 1 d . . .
O5 O 0.7440(2) 0.6149(2) 0.05200(15) 0.0400(6) Uani 1 1 d . . .
O6 O 0.8687(3) 0.5943(3) 0.17640(15) 0.0445(6) Uani 1 1 d . . .
C1 C 0.8733(3) 0.3303(3) 0.45673(19) 0.0263(6) Uani 1 1 d . . .
C2 C 0.8688(4) 0.2869(4) 0.5379(2) 0.0392(8) Uani 1 1 d . . .
H2 H 0.9559 0.2612 0.5680 0.047 Uiso 1 1 calc R . .
C3 C 0.7270(4) 0.2838(4) 0.5718(2) 0.0451(9) Uani 1 1 d . . .
H3 H 0.7178 0.2561 0.6265 0.054 Uiso 1 1 calc R . .
C4 C 0.5994(4) 0.3208(4) 0.5263(2) 0.0435(9) Uani 1 1 d . . .
H4 H 0.5052 0.3160 0.5508 0.052 Uiso 1 1 calc R . .
C5 C 0.6056(4) 0.3648(3) 0.4457(2) 0.0375(8) Uani 1 1 d . . .
H5 H 0.5182 0.3895 0.4154 0.045 Uiso 1 1 calc R . .
C6 C 0.7457(4) 0.3704(3) 0.4123(2) 0.0326(7) Uani 1 1 d . . .
C7 C 0.9378(4) 0.4004(3) 0.3351(2) 0.0349(7) Uani 1 1 d . . .
H7 H 0.9974 0.4242 0.2906 0.042 Uiso 1 1 calc R . .
C8 C 1.1499(4) 0.3182(4) 0.4251(2) 0.0378(8) Uani 1 1 d . . .
H8A H 1.1917 0.3663 0.4800 0.045 Uiso 1 1 calc R . .
H8B H 1.2164 0.3576 0.3834 0.045 Uiso 1 1 calc R . .
C9 C 1.1555(4) 0.1596(4) 0.4267(2) 0.0389(8) Uani 1 1 d . . .
H9A H 1.0750 0.1180 0.4608 0.047 Uiso 1 1 calc R . .
H9B H 1.2561 0.1480 0.4548 0.047 Uiso 1 1 calc R . .
C10 C 1.1329(4) 0.0745(4) 0.3415(2) 0.0382(8) Uani 1 1 d . . .
H10A H 1.0974 -0.0265 0.3492 0.046 Uiso 1 1 calc R . .
H10B H 1.0513 0.1084 0.3062 0.046 Uiso 1 1 calc R . .
C11 C 1.2785(4) 0.0861(4) 0.2964(2) 0.0374(8) Uani 1 1 d . . .
H11A H 1.3613 0.0557 0.3325 0.045 Uiso 1 1 calc R . .
H11B H 1.3118 0.1867 0.2866 0.045 Uiso 1 1 calc R . .
C12 C 1.2569(4) -0.0034(3) 0.2129(2) 0.0354(7) Uani 1 1 d . . .
H12A H 1.2309 -0.1048 0.2229 0.042 Uiso 1 1 calc R . .
H12B H 1.1696 0.0224 0.1780 0.042 Uiso 1 1 calc R . .
C13 C 1.4012(4) 0.0179(3) 0.1663(2) 0.0320(7) Uani 1 1 d . . .
H13A H 1.4169 0.1153 0.1481 0.038 Uiso 1 1 calc R . .
H13B H 1.4916 0.0081 0.2045 0.038 Uiso 1 1 calc R . .
C14 C 1.3147(3) -0.0789(3) 0.01415(18) 0.0242(6) Uani 1 1 d . . .
C15 C 1.2382(4) 0.0238(3) -0.0206(2) 0.0339(7) Uani 1 1 d . . .
H15 H 1.2287 0.1092 0.0102 0.041 Uiso 1 1 calc R . .
C16 C 1.1766(4) -0.0057(4) -0.1028(2) 0.0404(8) Uani 1 1 d . . .
H16 H 1.1258 0.0620 -0.1292 0.048 Uiso 1 1 calc R . .
C17 C 1.1879(4) -0.1341(4) -0.1477(2) 0.0380(8) Uani 1 1 d . . .
H17 H 1.1423 -0.1513 -0.2033 0.046 Uiso 1 1 calc R . .
C18 C 1.2637(4) -0.2362(3) -0.1132(2) 0.0313(7) Uani 1 1 d . . .
H18 H 1.2704 -0.3223 -0.1440 0.038 Uiso 1 1 calc R . .
C19 C 1.3299(3) -0.2070(3) -0.03107(18) 0.0247(6) Uani 1 1 d . . .
C20 C 1.4473(3) -0.2096(3) 0.0912(2) 0.0297(7) Uani 1 1 d . . .
H20 H 1.5047 -0.2383 0.1374 0.036 Uiso 1 1 calc R . .
C21 C 0.7050(5) 0.9829(4) 0.3741(2) 0.0498(9) Uani 1 1 d . . .
H21A H 0.6945 1.0485 0.3309 0.075 Uiso 1 1 calc R . .
H21B H 0.8042 1.0115 0.4073 0.075 Uiso 1 1 calc R . .
H21C H 0.6217 0.9846 0.4100 0.075 Uiso 1 1 calc R . .
C22 C 0.6969(4) 0.8342(4) 0.3340(2) 0.0344(7) Uani 1 1 d . . .
C23 C 0.2157(4) 0.3855(4) 0.1570(2) 0.0454(9) Uani 1 1 d . . .
H23A H 0.1797 0.2979 0.1824 0.068 Uiso 1 1 calc R . .
H23B H 0.2147 0.3652 0.0970 0.068 Uiso 1 1 calc R . .
H23C H 0.1477 0.4548 0.1679 0.068 Uiso 1 1 calc R . .
C24 C 0.3773(4) 0.4450(3) 0.1935(2) 0.0298(7) Uani 1 1 d . . .
C25 C 1.0154(4) 0.6792(4) 0.0685(2) 0.0410(8) Uani 1 1 d . . .
H25A H 1.0513 0.6013 0.0377 0.061 Uiso 1 1 calc R . .
H25B H 1.0916 0.7173 0.1151 0.061 Uiso 1 1 calc R . .
H25C H 1.0015 0.7541 0.0316 0.061 Uiso 1 1 calc R . .
C26 C 0.8628(3) 0.6247(3) 0.1014(2) 0.0292(7) Uani 1 1 d . . .

loop_
_atom_site_aniso_label
_atom_site_aniso_U_11
_atom_site_aniso_U_22
_atom_site_aniso_U_33
_atom_site_aniso_U_23
_atom_site_aniso_U_13
_atom_site_aniso_U_12
Cd1 0.04036(15) 0.02999(13) 0.02441(14) 0.00143(9) -0.00263(10) 0.00715(10)
Cd2 0.02471(16) 0.02149(15) 0.02069(16) 0.00112(11) 0.00243(11) 0.00610(11)
N1 0.0473(17) 0.0338(15) 0.0295(15) 0.0038(12) 0.0021(12) 0.0097(12)
N2 0.0345(15) 0.0328(14) 0.0319(15) -0.0023(12) 0.0025(12) 0.0090(11)
N3 0.0324(14) 0.0253(13) 0.0250(14) 0.0010(10) 0.0010(11) 0.0071(10)
N4 0.0293(13) 0.0262(13) 0.0248(13) -0.0020(10) 0.0015(10) 0.0082(10)
O1 0.084(2) 0.0516(17) 0.0486(17) -0.0116(13) -0.0250(15) 0.0309(15)
O2 0.107(2) 0.0429(16) 0.0510(18) -0.0123(13) -0.0365(17) 0.0267(15)
O3 0.0517(15) 0.0691(18) 0.0242(13) 0.0025(12) 0.0054(11) 0.0016(13)
O4 0.0318(12) 0.0437(13) 0.0247(12) 0.0035(10) 0.0043(9) 0.0041(10)
O5 0.0298(12) 0.0444(14) 0.0428(14) 0.0095(11) -0.0018(10) -0.0028(10)
O6 0.0448(14) 0.0561(16) 0.0324(14) 0.0102(12) 0.0019(11) 0.0055(12)
C1 0.0326(16) 0.0201(14) 0.0265(16) -0.0012(12) 0.0049(13) 0.0054(11)
C2 0.047(2) 0.0403(19) 0.0327(19) 0.0047(15) 0.0038(16) 0.0130(15)
C3 0.058(2) 0.048(2) 0.033(2) 0.0091(17) 0.0143(17) 0.0124(17)
C4 0.0383(19) 0.050(2) 0.045(2) 0.0057(17) 0.0151(16) 0.0089(16)
C5 0.0335(18) 0.0354(17) 0.044(2) 0.0005(15) 0.0034(15) 0.0084(13)
C6 0.0401(18) 0.0271(16) 0.0304(18) -0.0005(13) 0.0003(14) 0.0078(13)
C7 0.049(2) 0.0314(17) 0.0267(17) 0.0028(13) 0.0067(15) 0.0122(14)
C8 0.0283(16) 0.0419(19) 0.042(2) -0.0078(15) -0.0021(14) 0.0094(14)
C9 0.0385(19) 0.050(2) 0.0308(19) 0.0017(16) 0.0022(15) 0.0168(16)
C10 0.0405(19) 0.0425(19) 0.0330(19) -0.0003(15) 0.0027(15) 0.0132(15)
C11 0.0370(18) 0.0422(19) 0.0325(19) -0.0032(15) 0.0017(15) 0.0087(14)
C12 0.0354(18) 0.0354(17) 0.0350(19) -0.0024(14) 0.0072(14) 0.0046(13)
C13 0.0341(17) 0.0320(16) 0.0291(17) -0.0064(13) 0.0032(13) 0.0062(13)
C14 0.0224(14) 0.0251(14) 0.0250(15) 0.0019(12) 0.0033(12) 0.0035(11)
C15 0.0350(17) 0.0250(15) 0.043(2) 0.0026(14) 0.0023(15) 0.0094(13)
C16 0.0418(19) 0.0372(19) 0.043(2) 0.0091(16) -0.0078(16) 0.0120(15)
C17 0.0397(19) 0.0401(19) 0.0322(19) 0.0051(15) -0.0079(14) 0.0055(14)
C18 0.0338(17) 0.0324(17) 0.0280(17) -0.0005(13) 0.0028(13) 0.0078(13)
C19 0.0233(14) 0.0244(14) 0.0273(16) 0.0043(12) 0.0056(12) 0.0041(11)
C20 0.0316(16) 0.0304(16) 0.0288(17) 0.0042(13) 0.0020(13) 0.0101(13)
C21 0.063(3) 0.037(2) 0.046(2) -0.0043(17) -0.0081(19) 0.0072(17)
C22 0.0417(19) 0.0350(17) 0.0249(17) 0.0013(14) -0.0029(14) 0.0047(14)
C23 0.040(2) 0.058(2) 0.038(2) 0.0073(18) 0.0042(16) 0.0054(17)
C24 0.0369(17) 0.0261(15) 0.0285(17) 0.0063(13) 0.0069(14) 0.0078(13)
C25 0.0319(18) 0.0419(19) 0.048(2) 0.0052(16) 0.0029(15) 0.0011(14)
C26 0.0289(16) 0.0217(14) 0.0352(18) -0.0029(13) 0.0002(13) 0.0018(12)

loop_
_atom_type_symbol
_atom_type_description
_atom_type_scat_dispersion_real
_atom_type_scat_dispersion_imag
_atom_type_scat_source
C C 0.0033 0.0016 'International Tables Vol C Tables 4.2.6.8 and 6.1.1.4'
H H 0.0000 0.0000 'International Tables Vol C Tables 4.2.6.8 and 6.1.1.4'
Cd Cd -0.8075 1.2024 'International Tables Vol C Tables 4.2.6.8 and 6.1.1.4'
N N 0.0061 0.0033 'International Tables Vol C Tables 4.2.6.8 and 6.1.1.4'
O O 0.0106 0.0060 'International Tables Vol C Tables 4.2.6.8 and 6.1.1.4'

loop_
_geom_angle_atom_site_label_1
_geom_angle_atom_site_label_2
_geom_angle_atom_site_label_3
_geom_angle
_geom_angle_site_symmetry_1
_geom_angle_site_symmetry_3
_geom_angle_publ_flag
O6 Cd1 N1 91.60(9) . . ?
O6 Cd1 O2 102.52(11) . . ?
N1 Cd1 O2 139.90(10) . . ?
O6 Cd1 O4 94.58(8) . . ?
N1 Cd1 O4 118.93(9) . . ?
O2 Cd1 O4 97.39(9) . . ?
O6 Cd1 O1 101.06(11) . . ?
N1 Cd1 O1 86.72(9) . . ?
O2 Cd1 O1 53.97(9) . . ?
O4 Cd1 O1 149.63(8) . . ?
O6 Cd1 O3 147.69(9) . . ?
N1 Cd1 O3 96.54(10) . . ?
O2 Cd1 O3 91.14(11) . . ?
O4 Cd1 O3 54.28(8) . . ?
O1 Cd1 O3 110.57(10) . . ?
O6 Cd1 C22 102.29(10) . . ?
N1 Cd1 C22 113.51(10) . . ?
O2 Cd1 C22 27.04(9) . . ?
O4 Cd1 C22 124.05(9) . . ?
O1 Cd1 C22 26.96(8) . . ?
O3 Cd1 C22 102.93(10) . . ?
O6 Cd1 C24 121.73(9) . . ?
N1 Cd1 C24 110.51(10) . . ?
O2 Cd1 C24 93.67(10) . . ?
O4 Cd1 C24 27.39(8) . . ?
O1 Cd1 C24 132.13(10) . . ?
O3 Cd1 C24 26.94(8) . . ?
C22 Cd1 C24 115.03(10) . . ?
N3 Cd2 N3 180.0 2_755 1_465 ?
N3 Cd2 O5 92.25(9) 2_755 . ?
N3 Cd2 O5 87.75(9) 1_465 . ?
N3 Cd2 O5 87.75(9) 2_755 2_665 ?
N3 Cd2 O5 92.25(9) 1_465 2_665 ?
O5 Cd2 O5 180.0 . 2_665 ?
N3 Cd2 O4 92.33(9) 2_755 . ?
N3 Cd2 O4 87.67(9) 1_465 . ?
O5 Cd2 O4 80.69(8) . . ?
O5 Cd2 O4 99.31(8) 2_665 . ?
N3 Cd2 O4 87.67(9) 2_755 2_665 ?
N3 Cd2 O4 92.33(9) 1_465 2_665 ?
O5 Cd2 O4 99.31(8) . 2_665 ?
O5 Cd2 O4 80.69(8) 2_665 2_665 ?
O4 Cd2 O4 180.0 . 2_665 ?
C7 N1 C6 105.0(3) . . ?
C7 N1 Cd1 123.6(2) . . ?
C6 N1 Cd1 126.2(2) . . ?
C7 N2 C1 106.8(3) . . ?
C7 N2 C8 127.3(3) . . ?
C1 N2 C8 125.9(3) . . ?
C20 N3 C19 105.0(2) . . ?
C20 N3 Cd2 121.17(19) . 1_645 ?
C19 N3 Cd2 133.9(2) . 1_645 ?
C20 N4 C14 106.5(3) . . ?
C20 N4 C13 125.7(3) . . ?
C14 N4 C13 127.7(2) . . ?
C22 O1 Cd1 90.9(2) . . ?
C22 O2 Cd1 94.4(2) . . ?
C24 O3 Cd1 92.5(2) . . ?
C24 O4 Cd2 138.0(2) . . ?
C24 O4 Cd1 93.01(18) . . ?
Cd2 O4 Cd1 126.71(9) . . ?
C26 O5 Cd2 151.0(2) . . ?
C26 O6 Cd1 126.9(2) . . ?
C6 C1 N2 106.2(3) . . ?
C6 C1 C2 122.5(3) . . ?
N2 C1 C2 131.3(3) . . ?
C3 C2 C1 115.9(3) . . ?
C3 C2 H2 122.0 . . ?
C1 C2 H2 122.0 . . ?
C4 C3 C2 121.2(3) . . ?
C4 C3 H3 119.4 . . ?
C2 C3 H3 119.4 . . ?
C3 C4 C5 122.3(3) . . ?
C3 C4 H4 118.8 . . ?
C5 C4 H4 118.8 . . ?
C6 C5 C4 116.8(3) . . ?
C6 C5 H5 121.6 . . ?
C4 C5 H5 121.6 . . ?
C5 C6 C1 121.2(3) . . ?
C5 C6 N1 129.6(3) . . ?
C1 C6 N1 109.2(3) . . ?
N1 C7 N2 112.8(3) . . ?
N1 C7 H7 123.6 . . ?
N2 C7 H7 123.6 . . ?
N2 C8 C9 112.9(3) . . ?
N2 C8 H8A 109.0 . . ?
C9 C8 H8A 109.0 . . ?
N2 C8 H8B 109.0 . . ?
C9 C8 H8B 109.0 . . ?
H8A C8 H8B 107.8 . . ?
C8 C9 C10 115.8(3) . . ?
C8 C9 H9A 108.3 . . ?
C10 C9 H9A 108.3 . . ?
C8 C9 H9B 108.3 . . ?
C10 C9 H9B 108.3 . . ?
H9A C9 H9B 107.4 . . ?
C11 C10 C9 113.6(3) . . ?
C11 C10 H10A 108.9 . . ?
C9 C10 H10A 108.9 . . ?
C11 C10 H10B 108.9 . . ?
C9 C10 H10B 108.9 . . ?
H10A C10 H10B 107.7 . . ?
C10 C11 C12 113.3(3) . . ?
C10 C11 H11A 108.9 . . ?
C12 C11 H11A 108.9 . . ?
C10 C11 H11B 108.9 . . ?
C12 C11 H11B 108.9 . . ?
H11A C11 H11B 107.7 . . ?
C13 C12 C11 112.3(3) . . ?
C13 C12 H12A 109.1 . . ?
C11 C12 H12A 109.1 . . ?
C13 C12 H12B 109.1 . . ?
C11 C12 H12B 109.1 . . ?
H12A C12 H12B 107.9 . . ?
N4 C13 C12 112.7(3) . . ?
N4 C13 H13A 109.1 . . ?
C12 C13 H13A 109.1 . . ?
N4 C13 H13B 109.1 . . ?
C12 C13 H13B 109.1 . . ?
H13A C13 H13B 107.8 . . ?
C15 C14 N4 132.2(3) . . ?
C15 C14 C19 122.6(3) . . ?
N4 C14 C19 105.2(2) . . ?
C16 C15 C14 116.4(3) . . ?
C16 C15 H15 121.8 . . ?
C14 C15 H15 121.8 . . ?
C15 C16 C17 121.5(3) . . ?
C15 C16 H16 119.2 . . ?
C17 C16 H16 119.2 . . ?
C18 C17 C16 122.1(3) . . ?
C18 C17 H17 119.0 . . ?
C16 C17 H17 119.0 . . ?
C17 C18 C19 117.4(3) . . ?
C17 C18 H18 121.3 . . ?
C19 C18 H18 121.3 . . ?
C18 C19 N3 130.8(3) . . ?
C18 C19 C14 120.0(3) . . ?
N3 C19 C14 109.1(3) . . ?
N3 C20 N4 114.2(3) . . ?
N3 C20 H20 122.9 . . ?
N4 C20 H20 122.9 . . ?
C22 C21 H21A 109.5 . . ?
C22 C21 H21B 109.5 . . ?
H21A C21 H21B 109.5 . . ?
C22 C21 H21C 109.5 . . ?
H21A C21 H21C 109.5 . . ?
H21B C21 H21C 109.5 . . ?
O1 C22 O2 120.6(3) . . ?
O1 C22 C21 120.2(3) . . ?
O2 C22 C21 119.1(3) . . ?
O1 C22 Cd1 62.16(18) . . ?
O2 C22 Cd1 58.52(18) . . ?
C21 C22 Cd1 177.6(2) . . ?
C24 C23 H23A 109.5 . . ?
C24 C23 H23B 109.5 . . ?
H23A C23 H23B 109.5 . . ?
C24 C23 H23C 109.5 . . ?
H23A C23 H23C 109.5 . . ?
H23B C23 H23C 109.5 . . ?
O3 C24 O4 120.0(3) . . ?
O3 C24 C23 120.8(3) . . ?
O4 C24 C23 119.1(3) . . ?
O3 C24 Cd1 60.58(18) . . ?
O4 C24 Cd1 59.60(16) . . ?
C23 C24 Cd1 176.8(2) . . ?
C26 C25 H25A 109.5 . . ?
C26 C25 H25B 109.5 . . ?
H25A C25 H25B 109.5 . . ?
C26 C25 H25C 109.5 . . ?
H25A C25 H25C 109.5 . . ?
H25B C25 H25C 109.5 . . ?
O5 C26 O6 126.5(3) . . ?
O5 C26 C25 117.0(3) . . ?
O6 C26 C25 116.5(3) . . ?

loop_
_geom_bond_atom_site_label_1
_geom_bond_atom_site_label_2
_geom_bond_distance
_geom_bond_site_symmetry_2
_geom_bond_publ_flag
Cd1 O6 2.223(2) . ?
Cd1 N1 2.283(3) . ?
Cd1 O2 2.314(3) . ?
Cd1 O4 2.378(2) . ?
Cd1 O1 2.392(3) . ?
Cd1 O3 2.400(3) . ?
Cd1 C22 2.705(3) . ?
Cd1 C24 2.753(3) . ?
Cd2 N3 2.275(2) 2_755 ?
Cd2 N3 2.275(2) 1_465 ?
Cd2 O5 2.304(2) . ?
Cd2 O5 2.304(2) 2_665 ?
Cd2 O4 2.370(2) . ?
Cd2 O4 2.370(2) 2_665 ?
N1 C7 1.342(4) . ?
N1 C6 1.390(4) . ?
N2 C7 1.343(4) . ?
N2 C1 1.391(4) . ?
N2 C8 1.453(4) . ?
N3 C20 1.302(4) . ?
N3 C19 1.395(4) . ?
N3 Cd2 2.275(2) 1_645 ?
N4 C20 1.350(4) . ?
N4 C14 1.387(4) . ?
N4 C13 1.467(4) . ?
O1 C22 1.227(4) . ?
O2 C22 1.233(4) . ?
O3 C24 1.248(4) . ?
O4 C24 1.268(4) . ?
O5 C26 1.240(4) . ?
O6 C26 1.256(4) . ?
C1 C6 1.390(4) . ?
C1 C2 1.395(4) . ?
C2 C3 1.394(5) . ?
C2 H2 0.9400 . ?
C3 C4 1.386(5) . ?
C3 H3 0.9400 . ?
C4 C5 1.388(5) . ?
C4 H4 0.9400 . ?
C5 C6 1.376(5) . ?
C5 H5 0.9400 . ?
C7 H7 0.9400 . ?
C8 C9 1.514(5) . ?
C8 H8A 0.9800 . ?
C8 H8B 0.9800 . ?
C9 C10 1.526(5) . ?
C9 H9A 0.9800 . ?
C9 H9B 0.9800 . ?
C10 C11 1.512(5) . ?
C10 H10A 0.9800 . ?
C10 H10B 0.9800 . ?
C11 C12 1.521(5) . ?
C11 H11A 0.9800 . ?
C11 H11B 0.9800 . ?
C12 C13 1.517(4) . ?
C12 H12A 0.9800 . ?
C12 H12B 0.9800 . ?
C13 H13A 0.9800 . ?
C13 H13B 0.9800 . ?
C14 C15 1.386(4) . ?
C14 C19 1.405(4) . ?
C15 C16 1.376(5) . ?
C15 H15 0.9400 . ?
C16 C17 1.395(5) . ?
C16 H16 0.9400 . ?
C17 C18 1.375(4) . ?
C17 H17 0.9400 . ?
C18 C19 1.387(4) . ?
C18 H18 0.9400 . ?
C20 H20 0.9400 . ?
C21 C22 1.500(5) . ?
C21 H21A 0.9700 . ?
C21 H21B 0.9700 . ?
C21 H21C 0.9700 . ?
C23 C24 1.495(5) . ?
C23 H23A 0.9700 . ?
C23 H23B 0.9700 . ?
C23 H23C 0.9700 . ?
C25 C26 1.508(4) . ?
C25 H25A 0.9700 . ?
C25 H25B 0.9700 . ?
C25 H25C 0.9700 . ?
